data_9014295
loop_
_publ_author_name
'Hamada, E.'
'Ishizawa, N.'
'Marumo, F.'
'Ohsumi, K.'
'Shimizugawa, Y.'
'Reizen, K.'
'Matsunami, T.'

_publ_section_title
;
 Structure of Mg6 S O2 (O H)14 determined by micro single-crystal X-ray
 diffraction
;
_journal_issue 2
_journal_name_full 'Acta Crystallographica, Section B'
_journal_page_first 266
_journal_page_last 269
_journal_paper_doi 10.1107/S0108768195014443
_journal_volume 52
_journal_year 1996
_chemical_formula_sum 'Mg3 O8 S0.5'
_space_group_IT_number 63
_symmetry_space_group_name_Hall '-C 2c 2c'
_symmetry_space_group_name_H-M 'C c m m'
_cell_angle_alpha 90
_cell_angle_beta 90
_cell_angle_gamma 90
_cell_length_a 15.895
_cell_length_b 3.105
_cell_length_c 13.367
_cell_formula_units_Z 4
_cell_volume 659.715
_database_code_amcsd 0018264
_exptl_crystal_density_diffrn 2.184
_cod_duplicate_entry 1100095
_cod_original_formula_sum 'Mg3 S.5 O8'
_cod_database_code 9014295
_amcsd_formula_title 'H14 Mg6 O16 S'

loop_
_space_group_symop_operation_xyz
x,y,z
1/2+x,1/2+y,z
-x,y,1/2+z
1/2-x,1/2+y,1/2+z
x,-y,1/2-z
1/2+x,1/2-y,1/2-z
x,-y,z
1/2+x,1/2-y,z
-x,y,-z
1/2-x,1/2+y,-z
x,y,1/2-z
1/2+x,1/2+y,1/2-z
-x,-y,1/2+z
1/2-x,1/2-y,1/2+z
-x,-y,-z
1/2-x,1/2-y,-z

loop_
_atom_site_label
_atom_site_fract_x
_atom_site_fract_y
_atom_site_fract_z
_atom_site_occupancy
Mg1 0.00000 0.00000 0.00000 1.00000
Mg2 0.37480 0.00000 0.13220 1.00000
S1 0.19290 0.00000 0.25000 0.50000
O1 0.38870 0.50000 0.25000 1.00000
O2 0.14040 0.37000 0.25000 0.50000
O3 0.00280 0.50000 0.10660 1.00000
O4 0.12900 0.00000 -0.03400 1.00000
O5 0.24410 0.00000 0.15110 1.00000

loop_
_cod_related_entry_id
_cod_related_entry_database
_cod_related_entry_code
1 AMCSD 0018264
